data_4338313
loop_
_publ_author_name
'Balasekaran, Samundeeswari Mariappan'
'Spandl, Johann'
'Hagenbach, Adelheid'
'K\"ohler, Klaus'
'Drees, Markus'
'Abram, Ulrich'

_publ_section_title
;
 Fluoridonitrosyl Complexes of Technetium(I) and Technetium(II).
 Synthesis, Characterization, Reactions, and DFT Calculations.
;
_journal_issue 10
_journal_name_full 'Inorganic chemistry'
_journal_page_first 5117
_journal_page_last 5128
_journal_paper_doi 10.1021/ic500229r
_journal_volume 53
_journal_year 2014
_chemical_formula_moiety 'F H12 N5 O Tc, O,  O4 S'
_chemical_formula_sum 'F H12 N5 O6 S Tc'
_chemical_formula_weight 327.21
_chemical_name_common
;
trans-tetraamminefluoridonitrosyltechnetium(II) sulfate monohydrate
;
_chemical_name_systematic
;
trans-tetraamminefluoridonitrosyltechnetium(II) sulfate monohydrate
;
_space_group_IT_number 14
_symmetry_cell_setting monoclinic
_symmetry_space_group_name_Hall '-P 2ybc'
_symmetry_space_group_name_H-M 'P 1 21/c 1'
_atom_sites_solution_hydrogens geom
_atom_sites_solution_primary heavy
_atom_sites_solution_secondary difmap
_audit_creation_method SHELXL-97
_cell_angle_alpha 90.00
_cell_angle_beta 125.870(10)
_cell_angle_gamma 90.00
_cell_formula_units_Z 4
_cell_length_a 7.5010(10)
_cell_length_b 13.5350(10)
_cell_length_c 11.9820(10)
_cell_measurement_reflns_used 8195
_cell_measurement_temperature 200(2)
_cell_measurement_theta_max 29.63
_cell_measurement_theta_min 3.35
_cell_volume 985.8(2)
_computing_cell_refinement 'STOE X-AREA'
_computing_data_collection 'STOE X-AREA'
_computing_data_reduction 'STOE X-RED'
_computing_molecular_graphics Ortep
_computing_publication_material Wingx
_computing_structure_refinement 'SHELXL-97 (Sheldrick, 2008)'
_computing_structure_solution 'SHELXS-97 (Sheldrick, 2008)'
_diffrn_ambient_temperature 200(2)
_diffrn_detector_area_resol_mean 6.67
_diffrn_measured_fraction_theta_full 0.998
_diffrn_measured_fraction_theta_max 0.998
_diffrn_measurement_device_type 'STOE IPDS 2T'
_diffrn_measurement_method 'rotation method'
_diffrn_radiation_monochromator graphite
_diffrn_radiation_source 'fine-focus sealed tube'
_diffrn_radiation_type MoK\a
_diffrn_radiation_wavelength 0.71073
_diffrn_reflns_av_R_equivalents 0.0308
_diffrn_reflns_av_sigmaI/netI 0.0265
_diffrn_reflns_limit_h_max 9
_diffrn_reflns_limit_h_min -9
_diffrn_reflns_limit_k_max 17
_diffrn_reflns_limit_k_min -17
_diffrn_reflns_limit_l_max 15
_diffrn_reflns_limit_l_min -15
_diffrn_reflns_number 6372
_diffrn_reflns_theta_full 26.99
_diffrn_reflns_theta_max 26.99
_diffrn_reflns_theta_min 3.35
_exptl_absorpt_coefficient_mu 1.706
_exptl_absorpt_correction_T_max 0.9078
_exptl_absorpt_correction_T_min 0.6615
_exptl_absorpt_correction_type integration
_exptl_absorpt_process_details
;
 P. Coppens in "Crystallographic Computing" ed F.R Ahmed, S.R. Hall 
and C.P.Huber, Copenhagen, Munksgaard, (1979) pp 255-270
;
_exptl_crystal_colour green
_exptl_crystal_density_diffrn 2.205
_exptl_crystal_density_method 'not measured'
_exptl_crystal_description plate
_exptl_crystal_F_000 652
_exptl_crystal_size_max 0.28
_exptl_crystal_size_mid 0.24
_exptl_crystal_size_min 0.05
_refine_diff_density_max 0.665
_refine_diff_density_min -0.626
_refine_diff_density_rms 0.118
_refine_ls_extinction_coef 0.0076(9)
_refine_ls_extinction_expression Fc^*^=kFc[1+0.001xFc^2^\l^3^/sin(2\q)]^-1/4^
_refine_ls_extinction_method SHELXL
_refine_ls_goodness_of_fit_ref 1.061
_refine_ls_hydrogen_treatment mixed
_refine_ls_matrix_type full
_refine_ls_number_parameters 128
_refine_ls_number_reflns 2143
_refine_ls_number_restraints 0
_refine_ls_restrained_S_all 1.061
_refine_ls_R_factor_all 0.0350
_refine_ls_R_factor_gt 0.0291
_refine_ls_shift/su_max 0.001
_refine_ls_shift/su_mean 0.000
_refine_ls_structure_factor_coef Fsqd
_refine_ls_weighting_details 'calc w=1/[\s^2^(Fo^2^)+(0.0497P)^2^+0.8902P] where P=(Fo^2^+2Fc^2^)/3'
_refine_ls_weighting_scheme calc
_refine_ls_wR_factor_gt 0.0792
_refine_ls_wR_factor_ref 0.0810
_reflns_number_gt 1839
_reflns_number_total 2143
_reflns_threshold_expression >2\s(I)
_cod_data_source_file ic500229r_si_002.cif
_cod_data_source_block Tc(NO)(ammine)4F_SO4
_cod_depositor_comments
;
The following automatic conversions were performed:

'_symmetry_cell_setting' value 'Monoclinic' changed to 'monoclinic'
according to
/usr/data/users/saulius/crontab/automatic-downloads/rss-feeds/ACS/lib/dictionaries/cif_core.dic
dictionary named 'cif_core.dic' version 2.4.2 from
2011-04-26.

'_atom_sites_solution_primary' value 'Heavy' changed to
'heavy' according to
/usr/data/users/saulius/crontab/automatic-downloads/rss-feeds/ACS/lib/dictionaries/cif_core.dic
dictionary named 'cif_core.dic' version 2.4.2 from 2011-04-26.

Automatic conversion script
Id: cif_fix_values 2281 2013-09-26 08:29:07Z andrius 

 Adding full bibliography for 4338309--4338316.cif.
;
_cod_original_cell_volume 985.78(17)
_cod_original_sg_symbol_H-M P21/c
_cod_database_code 4338313

loop_
_symmetry_equiv_pos_as_xyz
'x, y, z'
'-x, y+1/2, -z+1/2'
'-x, -y, -z'
'x, -y-1/2, z-1/2'

loop_
_atom_site_label
_atom_site_type_symbol
_atom_site_fract_x
_atom_site_fract_y
_atom_site_fract_z
_atom_site_U_iso_or_equiv
_atom_site_adp_type
_atom_site_occupancy
_atom_site_symmetry_multiplicity
_atom_site_calc_flag
_atom_site_refinement_flags
Tc1 Tc 0.04144(4) -0.393365(19) 0.33320(3) 0.01879(13) Uani 1 1 d .
F1 F 0.1301(4) -0.51731(15) 0.4412(2) 0.0269(4) Uani 1 1 d .
O1 O -0.0899(6) -0.2113(2) 0.1763(4) 0.0505(9) Uani 1 1 d .
N1 N -0.0375(5) -0.2845(2) 0.2377(3) 0.0272(7) Uani 1 1 d .
N2 N 0.3805(5) -0.3851(2) 0.4090(4) 0.0299(7) Uani 1 1 d .
H2A H 0.4528 -0.4369 0.4627 0.045 Uiso 1 1 calc R
H2B H 0.4395 -0.3297 0.4573 0.045 Uiso 1 1 calc R
H2C H 0.3900 -0.3851 0.3383 0.045 Uiso 1 1 calc R
N3 N 0.1083(5) -0.3216(2) 0.5115(3) 0.0267(6) Uani 1 1 d .
H3A H 0.1538 -0.3659 0.5779 0.040 Uiso 1 1 calc R
H3B H -0.0134 -0.2924 0.4916 0.040 Uiso 1 1 calc R
H3C H 0.2128 -0.2764 0.5397 0.040 Uiso 1 1 calc R
N4 N -0.2748(5) -0.4172(2) 0.2864(3) 0.0270(6) Uani 1 1 d .
H4A H -0.2738 -0.4726 0.3269 0.041 Uiso 1 1 calc R
H4B H -0.3731 -0.4226 0.1956 0.041 Uiso 1 1 calc R
H4C H -0.3104 -0.3665 0.3170 0.041 Uiso 1 1 calc R
N5 N -0.0290(6) -0.4866(3) 0.1694(3) 0.0333(8) Uani 1 1 d .
H5A H 0.0015 -0.5490 0.1986 0.050 Uiso 1 1 calc R
H5B H 0.0528 -0.4686 0.1413 0.050 Uiso 1 1 calc R
H5C H -0.1708 -0.4815 0.0998 0.050 Uiso 1 1 calc R
S1 S -0.37709(15) -0.13484(6) 0.33334(9) 0.0240(2) Uani 1 1 d .
O4 O -0.4733(5) -0.2341(2) 0.2919(3) 0.0367(7) Uani 1 1 d .
O6 O -0.1388(5) -0.1403(2) 0.4379(3) 0.0382(7) Uani 1 1 d .
O3 O -0.4279(5) -0.0780(2) 0.2132(3) 0.0336(6) Uani 1 1 d .
O5 O -0.4745(5) -0.0814(2) 0.3949(3) 0.0388(7) Uani 1 1 d .
O2 O 0.3864(7) -0.1729(3) 0.4996(4) 0.0571(10) Uani 1 1 d .

loop_
_atom_site_aniso_label
_atom_site_aniso_U_11
_atom_site_aniso_U_22
_atom_site_aniso_U_33
_atom_site_aniso_U_23
_atom_site_aniso_U_13
_atom_site_aniso_U_12
Tc1 0.02317(17) 0.01465(17) 0.02156(17) 0.00200(10) 0.01478(13) 0.00137(10)
F1 0.0351(11) 0.0195(10) 0.0291(11) 0.0056(8) 0.0204(10) 0.0039(8)
O1 0.081(3) 0.0273(15) 0.060(2) 0.0247(15) 0.051(2) 0.0199(16)
N1 0.0375(17) 0.0217(15) 0.0329(16) 0.0031(13) 0.0264(15) 0.0031(13)
N2 0.0292(16) 0.0236(15) 0.0421(19) 0.0044(13) 0.0237(15) 0.0017(12)
N3 0.0335(16) 0.0221(14) 0.0266(15) -0.0004(12) 0.0188(14) 0.0038(12)
N4 0.0244(14) 0.0217(14) 0.0364(17) 0.0037(13) 0.0186(14) -0.0001(12)
N5 0.045(2) 0.0287(17) 0.0234(15) 0.0013(13) 0.0185(15) 0.0091(14)
S1 0.0282(4) 0.0186(4) 0.0253(4) 0.0018(3) 0.0157(4) 0.0030(3)
O4 0.0432(17) 0.0220(14) 0.0467(17) -0.0026(12) 0.0274(15) -0.0030(11)
O6 0.0295(15) 0.0367(15) 0.0336(15) 0.0011(13) 0.0103(13) 0.0077(12)
O3 0.0394(16) 0.0316(14) 0.0300(14) 0.0080(12) 0.0204(13) 0.0039(12)
O5 0.0571(19) 0.0277(14) 0.0513(18) 0.0040(13) 0.0429(17) 0.0094(13)
O2 0.086(3) 0.048(2) 0.075(2) -0.0178(18) 0.068(2) -0.0299(19)

loop_
_atom_type_symbol
_atom_type_description
_atom_type_scat_dispersion_real
_atom_type_scat_dispersion_imag
_atom_type_scat_source
F F 0.0171 0.0103 'International Tables Vol C Tables 4.2.6.8 and 6.1.1.4'
N N 0.0061 0.0033 'International Tables Vol C Tables 4.2.6.8 and 6.1.1.4'
O O 0.0106 0.0060 'International Tables Vol C Tables 4.2.6.8 and 6.1.1.4'
Tc Tc -1.4390 0.7593 'International Tables Vol C Tables 4.2.6.8 and 6.1.1.4'
S S 0.1246 0.1234 'International Tables Vol C Tables 4.2.6.8 and 6.1.1.4'
H H 0.0000 0.0000 'International Tables Vol C Tables 4.2.6.8 and 6.1.1.4'

loop_
_geom_angle_atom_site_label_1
_geom_angle_atom_site_label_2
_geom_angle_atom_site_label_3
_geom_angle
N1 Tc1 F1 179.78(15)
N1 Tc1 N4 93.32(13)
F1 Tc1 N4 86.51(10)
N1 Tc1 N3 93.61(13)
F1 Tc1 N3 86.52(10)
N4 Tc1 N3 84.49(13)
N1 Tc1 N5 95.23(14)
F1 Tc1 N5 84.64(11)
N4 Tc1 N5 91.78(13)
N3 Tc1 N5 170.59(13)
N1 Tc1 N2 95.52(13)
F1 Tc1 N2 84.65(11)
N4 Tc1 N2 170.54(12)
N3 Tc1 N2 91.59(13)
N5 Tc1 N2 90.77(14)
O1 N1 Tc1 178.6(3)
Tc1 N2 H2A 109.5
Tc1 N2 H2B 109.5
H2A N2 H2B 109.5
Tc1 N2 H2C 109.5
H2A N2 H2C 109.5
H2B N2 H2C 109.5
Tc1 N3 H3A 109.5
Tc1 N3 H3B 109.5
H3A N3 H3B 109.5
Tc1 N3 H3C 109.5
H3A N3 H3C 109.5
H3B N3 H3C 109.5
Tc1 N4 H4A 109.5
Tc1 N4 H4B 109.5
H4A N4 H4B 109.5
Tc1 N4 H4C 109.5
H4A N4 H4C 109.5
H4B N4 H4C 109.5
Tc1 N5 H5A 109.5
Tc1 N5 H5B 109.5
H5A N5 H5B 109.5
Tc1 N5 H5C 109.5
H5A N5 H5C 109.5
H5B N5 H5C 109.5
O6 S1 O4 110.78(18)
O6 S1 O3 110.50(18)
O4 S1 O3 110.68(18)
O6 S1 O5 107.88(19)
O4 S1 O5 108.93(18)
O3 S1 O5 107.97(17)

loop_
_geom_bond_atom_site_label_1
_geom_bond_atom_site_label_2
_geom_bond_distance
Tc1 N1 1.742(3)
Tc1 F1 1.981(2)
Tc1 N4 2.118(3)
Tc1 N3 2.122(3)
Tc1 N5 2.124(3)
Tc1 N2 2.145(3)
O1 N1 1.158(4)
N2 H2A 0.8900
N2 H2B 0.8900
N2 H2C 0.8900
N3 H3A 0.8900
N3 H3B 0.8900
N3 H3C 0.8900
N4 H4A 0.8900
N4 H4B 0.8900
N4 H4C 0.8900
N5 H5A 0.8900
N5 H5B 0.8900
N5 H5C 0.8900
S1 O6 1.465(3)
S1 O4 1.467(3)
S1 O3 1.472(3)
S1 O5 1.494(3)

loop_
_geom_torsion_atom_site_label_1
_geom_torsion_atom_site_label_2
_geom_torsion_atom_site_label_3
_geom_torsion_atom_site_label_4
_geom_torsion
F1 Tc1 N1 O1 116(33)
N4 Tc1 N1 O1 75(14)
N3 Tc1 N1 O1 -10(14)
N5 Tc1 N1 O1 167(14)
N2 Tc1 N1 O1 -102(14)
